data_7123424
loop_
_publ_author_name
'Apps, Samantha'
'Miller, Philip'
'Long, Nicholas J.'

_publ_section_title
;
 Cobalt-triphos dinitrogen complexes: activation and
 silyl-functionalisation of N2
;
_journal_name_full 'Chemical Communications'
_journal_paper_doi 10.1039/C9CC01496A
_journal_year 2019
_chemical_formula_moiety 'C94 H104 Co2 Mg N6 O4 P6'
_chemical_formula_sum 'C94 H104 Co2 Mg N6 O4 P6'
_chemical_formula_weight 1709.82
_chemical_name_systematic 2
_chemical_properties_physical Air-sensitive,Moisture-sensitive,Hygroscopic
_space_group_crystal_system orthorhombic
_space_group_IT_number 33
_space_group_name_Hall 'P 2c -2n'
_space_group_name_H-M_alt 'P n a 21'
_symmetry_space_group_name_Hall 'P 2c -2n'
_symmetry_space_group_name_H-M 'P n a 21'
_atom_sites_solution_hydrogens geom
_atom_sites_solution_primary iterative
_audit_creation_date 2019-02-14
_audit_creation_method
;
Olex2 1.2
(compiled 2018.05.29 svn.r3508 for OlexSys, GUI svn.r5506)
;
_audit_update_record
;
2019-02-14 deposited with the CCDC.    2019-05-10 downloaded from the CCDC.
;
_cell_angle_alpha 90
_cell_angle_beta 90
_cell_angle_gamma 90
_cell_formula_units_Z 4
_cell_length_a 35.2041(4)
_cell_length_b 18.5349(2)
_cell_length_c 13.28584(19)
_cell_measurement_reflns_used 6681
_cell_measurement_temperature 174(3)
_cell_measurement_theta_max 72.8730
_cell_measurement_theta_min 3.4490
_cell_volume 8669.07(18)
_computing_cell_refinement 'CrysAlisPro 1.171.38.46 (Rigaku OD, 2015)'
_computing_data_collection 'CrysAlisPro 1.171.38.46 (Rigaku OD, 2015)'
_computing_data_reduction 'CrysAlisPro 1.171.38.46 (Rigaku OD, 2015)'
_computing_molecular_graphics 'Olex2 (Dolomanov et al., 2009)'
_computing_publication_material 'Olex2 (Dolomanov et al., 2009)'
_computing_structure_refinement 'ShelXL (Sheldrick, 2015)'
_computing_structure_solution
;
Superflip (Palatinus & Chapuis, 2007;Palatinus & van der Lee, 2008;
Palatinus et al., 2012)
;
_diffrn_ambient_environment N~2~
_diffrn_ambient_temperature 173
_diffrn_detector 'CCD plate'
_diffrn_detector_area_resol_mean 10.4115
_diffrn_detector_type Atlas
_diffrn_measured_fraction_theta_full 0.992
_diffrn_measured_fraction_theta_max 0.969
_diffrn_measurement_details
;
List of Runs (angles in degrees, time in seconds):

  # Type    Start    End  Width  t~exp~   \w     \q     \k     \f   Frames
#--------------------------------------------------------------------------
  1  \w    -70.00  31.00   1.00    8.89    --  -42.36  57.00   0.00  101
  2  \w    108.00 178.00   1.00   29.59    --  105.13  45.00-180.00   70
  3  \w     92.00 158.00   1.00   29.59    --  105.13  45.00 -60.00   66
  4  \w     73.00 166.00   1.00   29.59    --  105.13 125.00   0.00   93
;
_diffrn_measurement_device 'four-circle diffractometer'
_diffrn_measurement_device_type 'Xcalibur, Atlas, Ultra'
_diffrn_measurement_method '\w scans'
_diffrn_orient_matrix_type 'CrysAlisPro convention (1999,Acta A55,543-557)'
_diffrn_orient_matrix_UB_11 -0.0365681000
_diffrn_orient_matrix_UB_12 -0.0101619000
_diffrn_orient_matrix_UB_13 0.0619953000
_diffrn_orient_matrix_UB_21 0.0213494000
_diffrn_orient_matrix_UB_22 -0.0509524000
_diffrn_orient_matrix_UB_23 0.0721023000
_diffrn_orient_matrix_UB_31 0.0109886000
_diffrn_orient_matrix_UB_32 0.0649093000
_diffrn_orient_matrix_UB_33 0.0663614000
_diffrn_radiation_monochromator mirror
_diffrn_radiation_probe x-ray
_diffrn_radiation_type CuK\a
_diffrn_radiation_wavelength 1.54184
_diffrn_reflns_av_R_equivalents 0.0390
_diffrn_reflns_av_unetI/netI 0.0504
_diffrn_reflns_Laue_measured_fraction_full 0.992
_diffrn_reflns_Laue_measured_fraction_max 0.969
_diffrn_reflns_limit_h_max 43
_diffrn_reflns_limit_h_min -42
_diffrn_reflns_limit_k_max 22
_diffrn_reflns_limit_k_min -21
_diffrn_reflns_limit_l_max 15
_diffrn_reflns_limit_l_min -16
_diffrn_reflns_number 18064
_diffrn_reflns_point_group_measured_fraction_full 0.745
_diffrn_reflns_point_group_measured_fraction_max 0.715
_diffrn_reflns_theta_full 67.684
_diffrn_reflns_theta_max 73.167
_diffrn_reflns_theta_min 3.463
_diffrn_source 'fine-focus sealed X-ray tube'
_diffrn_source_type 'Enhance Ultra (Cu) X-ray Source'
_exptl_absorpt_coefficient_mu 4.543
_exptl_absorpt_correction_T_max 0.234
_exptl_absorpt_correction_T_min 0.103
_exptl_absorpt_correction_type analytical
_exptl_absorpt_process_details
;
CrysAlisPro 1.171.38.46 (Rigaku Oxford Diffraction, 2015)
Analytical numeric absorption correction using a multifaceted crystal
            model based on expressions derived by R.C. Clark & J.S. Reid.
(Clark, R. C. & Reid, J. S. (1995). Acta Cryst. A51, 887-897)
Empirical absorption correction using spherical harmonics,
 implemented in SCALE3 ABSPACK scaling algorithm.
;
_exptl_crystal_colour 'clear dark red'
_exptl_crystal_colour_lustre clear
_exptl_crystal_colour_modifier dark
_exptl_crystal_colour_primary red
_exptl_crystal_density_diffrn 1.310
_exptl_crystal_description block
_exptl_crystal_F_000 3592
_exptl_crystal_recrystallization_method 'Vapour deposition'
_exptl_crystal_size_max 0.365
_exptl_crystal_size_mid 0.259
_exptl_crystal_size_min 0.25
_refine_diff_density_max 0.412
_refine_diff_density_min -0.368
_refine_diff_density_rms 0.050
_refine_ls_abs_structure_details
;
 Classical Flack method preferred over Parsons because s.u. lower.
;
_refine_ls_abs_structure_Flack -0.026(4)
_refine_ls_extinction_method none
_refine_ls_goodness_of_fit_ref 1.026
_refine_ls_hydrogen_treatment constr
_refine_ls_matrix_type full
_refine_ls_number_parameters 1099
_refine_ls_number_reflns 12435
_refine_ls_number_restraints 55
_refine_ls_restrained_S_all 1.028
_refine_ls_R_factor_all 0.0539
_refine_ls_R_factor_gt 0.0455
_refine_ls_shift/su_max 0.001
_refine_ls_shift/su_mean 0.000
_refine_ls_structure_factor_coef Fsqd
_refine_ls_weighting_details 'w=1/[\s^2^(Fo^2^)+(0.0659P)^2^+0.7926P] where P=(Fo^2^+2Fc^2^)/3'
_refine_ls_weighting_scheme calc
_refine_ls_wR_factor_gt 0.1141
_refine_ls_wR_factor_ref 0.1235
_reflns_Friedel_coverage 0.412
_reflns_Friedel_fraction_full 0.474
_reflns_Friedel_fraction_max 0.437
_reflns_number_gt 10867
_reflns_number_total 12435
_reflns_threshold_expression 'I > 2\s(I)'
_cod_data_source_file c9cc01496a2.cif
_cod_data_source_block 2
_cod_original_cell_volume 8669.08(18)
_cod_database_code 7123424
_shelx_shelxl_version_number 2017/1
_chemical_oxdiff_formula 'C94 H104 Co2 Mg1 N6 O4 P6'
_chemical_oxdiff_usercomment SA370
_shelx_space_group_comment
;
The symmetry employed for this shelxl refinement is uniquely defined
by the following loop, which should always be used as a source of
symmetry information in preference to the above space-group names.
They are only intended as comments.
;
_shelx_estimated_absorpt_t_max 0.396
_shelx_estimated_absorpt_t_min 0.288
_reflns_odcompleteness_completeness 98.80
_reflns_odcompleteness_iscentric 1
_reflns_odcompleteness_theta 66.49
_olex2_refinement_description
;
1. Fixed Uiso
 At 1.2 times of:
  All C(H) groups, All C(H,H) groups
2. Restrained distances
 O91-C95 \\sim O91-C92
 with sigma of 0.02
 O91'-C95' \\sim O91'-C92'
 with sigma of 0.02
 C95-C94 \\sim C94-C93 \\sim C93-C92
 with sigma of 0.02
 C95'-C94' \\sim C94'-C93' \\sim C93'-C92'
 with sigma of 0.02
 C92-C94 \\sim C93-C95
 with sigma of 0.02
 C92'-C94' \\sim C93'-C95'
 with sigma of 0.02
 O91-C93 \\sim O91-C94
 with sigma of 0.02
 O91'-C93' \\sim O91'-C94'
 with sigma of 0.02
3. Uiso/Uaniso restraints and constraints
O91 \\sim O91' \\sim C92 \\sim C92' \\sim C93 \\sim C93' \\sim C94 \\sim C94'
\\sim C95 \\sim C95': within 1A with sigma of 0.002 and sigma for terminal
atoms of 0.002
O61 \\sim O61' \\sim C62 \\sim C62' \\sim C63 \\sim C63' \\sim C64 \\sim C64'
\\sim C65 \\sim C65': within 1A with sigma of 0.002 and sigma for terminal
atoms of 0.002
4. Others
 Sof(O61')=Sof(C62')=Sof(H62C)=Sof(H62D)=Sof(C63')=Sof(H63C)=Sof(H63D)=
 Sof(C64')=Sof(H64C)=Sof(H64D)=Sof(C65')=Sof(H65C)=Sof(H65D)=Sof(O71')=
 Sof(C72')=Sof(H72C)=Sof(H72D)=Sof(C73')=Sof(H73C)=Sof(H73D)=Sof(C74')=
 Sof(H74C)=Sof(H74D)=Sof(C75')=Sof(H75C)=Sof(H75D)=Sof(O81')=Sof(C82')=
 Sof(H82C)=Sof(H82D)=Sof(C83')=Sof(H83C)=Sof(H83D)=Sof(C84')=Sof(H84C)=
 Sof(H84D)=Sof(C85')=Sof(H85C)=Sof(H85D)=Sof(O91')=Sof(C92')=Sof(H92C)=
 Sof(H92D)=Sof(C93')=Sof(H93C)=Sof(H93D)=Sof(C94')=Sof(H94C)=Sof(H94D)=
 Sof(C95')=Sof(H95C)=Sof(H95D)=1-FVAR(1)
 Sof(O61)=Sof(C62)=Sof(H62A)=Sof(H62B)=Sof(C63)=Sof(H63A)=Sof(H63B)=Sof(C64)=
 Sof(H64A)=Sof(H64B)=Sof(C65)=Sof(H65A)=Sof(H65B)=Sof(O71)=Sof(C72)=Sof(H72A)=
 Sof(H72B)=Sof(C73)=Sof(H73A)=Sof(H73B)=Sof(C74)=Sof(H74A)=Sof(H74B)=Sof(C75)=
 Sof(H75A)=Sof(H75B)=Sof(O81)=Sof(C82)=Sof(H82A)=Sof(H82B)=Sof(C83)=Sof(H83A)=
 Sof(H83B)=Sof(C84)=Sof(H84A)=Sof(H84B)=Sof(C85)=Sof(H85A)=Sof(H85B)=Sof(O91)=
 Sof(C92)=Sof(H92A)=Sof(H92B)=Sof(C93)=Sof(H93A)=Sof(H93B)=Sof(C94)=Sof(H94A)=
 Sof(H94B)=Sof(C95)=Sof(H95A)=Sof(H95B)=FVAR(1)
5.a Secondary CH2 refined with riding coordinates:
 C2A(H2AA,H2AB), C2B(H2BA,H2BB), C4A(H4AA,H4AB), C4B(H4BA,H4BB), C6A(H6AA,
 H6AB), C6B(H6BA,H6BB), C62(H62A,H62B), C62'(H62C,H62D), C63(H63A,H63B),
 C63'(H63C,H63D), C64(H64A,H64B), C64'(H64C,H64D), C65(H65A,H65B), C65'(H65C,
 H65D), C72(H72A,H72B), C72'(H72C,H72D), C73(H73A,H73B), C73'(H73C,H73D),
 C74(H74A,H74B), C74'(H74C,H74D), C75(H75A,H75B), C75'(H75C,H75D), C82(H82A,
 H82B), C82'(H82C,H82D), C83(H83A,H83B), C83'(H83C,H83D), C84(H84A,H84B),
 C84'(H84C,H84D), C85(H85A,H85B), C85'(H85C,H85D), C92(H92A,H92B), C92'(H92C,
 H92D), C93(H93A,H93B), C93'(H93C,H93D), C94(H94A,H94B), C94'(H94C,H94D),
 C95(H95A,H95B), C95'(H95C,H95D)
5.b Aromatic/amide H refined with riding coordinates:
 C9A(H9A), C9B(H9B), C10A(H10A), C10B(H10B), C11A(H11A), C11B(H11B),
 C12A(H12A), C12B(H12B), C13A(H13A), C13B(H13B), C15A(H15A), C15B(H15B),
 C16A(H16A), C16B(H16B), C17A(H17A), C17B(H17B), C18A(H18A), C18B(H18B),
 C19A(H19A), C19B(H19B), C21A(H21A), C21B(H21B), C22A(H22A), C22B(H22B),
 C23A(H23A), C23B(H23B), C24A(H24A), C24B(H24B), C25A(H25A), C25B(H25B),
 C27A(H27A), C27B(H27B), C28A(H28A), C28B(H28B), C29A(H29A), C29B(H29B),
 C30A(H30A), C30B(H30B), C31A(H31A), C31B(H31B), C33A(H33A), C33B(H33B),
 C34A(H34A), C34B(H34B), C35A(H35A), C35B(H35B), C36A(H36A), C36B(H36B),
 C37A(H37A), C37B(H37B), C39A(H39A), C39B(H39B), C40A(H40A), C40B(H40B),
 C41A(H41A), C41B(H41B), C42A(H42A), C42B(H42B), C43A(H43A), C43B(H43B)
;
_olex2_submission_special_instructions 'No special instructions were received'
_oxdiff_exptl_absorpt_empirical_details
;
Empirical correction (ABSPACK) includes:
- Absorption correction using spherical harmonics
- Frame scaling
;
_oxdiff_exptl_absorpt_empirical_full_max 1.193
_oxdiff_exptl_absorpt_empirical_full_min 0.869

loop_
_space_group_symop_operation_xyz
'x, y, z'
'-x, -y, z+1/2'
'-x+1/2, y+1/2, z+1/2'
'x+1/2, -y+1/2, z'

loop_
_atom_site_label
_atom_site_type_symbol
_atom_site_fract_x
_atom_site_fract_y
_atom_site_fract_z
_atom_site_U_iso_or_equiv
_atom_site_adp_type
_atom_site_occupancy
_atom_site_site_symmetry_order
_atom_site_calc_flag
_atom_site_refinement_flags_posn
_atom_site_refinement_flags_adp
_atom_site_refinement_flags_occupancy
_atom_site_disorder_assembly
_atom_site_disorder_group
Co1 Co 0.47211(2) 0.25218(4) 0.70372(7) 0.04023(16) Uani 1 1 d . . . . .
Mg1 Mg 0.35811(5) 0.10763(9) 0.6938(2) 0.0592(5) Uani 1 1 d . . . . .
N1A N 0.55171(11) 0.3440(2) 0.7074(4) 0.0508(9) Uani 1 1 d . . . . .
N1B N 0.22281(13) -0.2377(2) 0.8124(4) 0.0560(11) Uani 1 1 d . . . . .
Co2 Co 0.28141(2) -0.10509(4) 0.76542(7) 0.04640(19) Uani 1 1 d . . . . .
C2A C 0.56051(14) 0.2803(3) 0.7666(5) 0.0552(12) Uani 1 1 d . . . . .
H2AA H 0.571997 0.295928 0.830986 0.066 Uiso 1 1 calc R . . . .
H2AB H 0.579826 0.251661 0.729988 0.066 Uiso 1 1 calc R . . . .
C2B C 0.25368(16) -0.2488(3) 0.8835(5) 0.0591(14) Uani 1 1 d . . . . .
H2BA H 0.261210 -0.300202 0.881108 0.071 Uiso 1 1 calc R . . . .
H2BB H 0.243990 -0.238914 0.952089 0.071 Uiso 1 1 calc R . . . .
P3A P 0.51861(3) 0.21981(6) 0.79535(11) 0.0460(3) Uani 1 1 d . . . . .
P3B P 0.29761(4) -0.19162(7) 0.86229(12) 0.0505(3) Uani 1 1 d . . . . .
C4A C 0.54586(14) 0.3298(3) 0.6005(5) 0.0504(11) Uani 1 1 d . . . . .
H4AA H 0.569314 0.308111 0.572719 0.060 Uiso 1 1 calc R . . . .
H4AB H 0.541782 0.376420 0.565675 0.060 Uiso 1 1 calc R . . . .
C4B C 0.23266(16) -0.2492(3) 0.7079(6) 0.0612(14) Uani 1 1 d . . . . .
H4BA H 0.208936 -0.253853 0.668442 0.073 Uiso 1 1 calc R . . . .
H4BB H 0.246580 -0.295416 0.702239 0.073 Uiso 1 1 calc R . . . .
P5A P 0.50448(3) 0.26811(6) 0.57094(10) 0.0443(3) Uani 1 1 d . . . . .
P5B P 0.26274(4) -0.17521(7) 0.64975(12) 0.0528(3) Uani 1 1 d . . . . .
C6A C 0.52437(14) 0.3924(3) 0.7539(5) 0.0514(12) Uani 1 1 d . . . . .
H6AA H 0.527017 0.440702 0.722740 0.062 Uiso 1 1 calc R . . . .
H6AB H 0.530769 0.397348 0.826144 0.062 Uiso 1 1 calc R . . . .
C6B C 0.19973(15) -0.1736(3) 0.8310(5) 0.0573(13) Uani 1 1 d . . . . .
H6BA H 0.187329 -0.178496 0.897494 0.069 Uiso 1 1 calc R . . . .
H6BB H 0.179438 -0.171169 0.779479 0.069 Uiso 1 1 calc R . . . .
P7A P 0.47324(3) 0.36319(6) 0.74306(10) 0.0443(3) Uani 1 1 d . . . . .
P7B P 0.22730(4) -0.08637(7) 0.82856(12) 0.0498(3) Uani 1 1 d . . . . .
C8A C 0.54338(15) 0.1315(3) 0.7852(4) 0.0526(12) Uani 1 1 d . . . . .
C8B C 0.33398(15) -0.2578(3) 0.8232(5) 0.0543(12) Uani 1 1 d . . . . .
C9A C 0.53112(19) 0.0818(3) 0.7141(6) 0.0660(16) Uani 1 1 d . . . . .
H9A H 0.509177 0.091783 0.674889 0.079 Uiso 1 1 calc R . . . .
C9B C 0.37127(16) -0.2326(3) 0.8205(5) 0.0614(14) Uani 1 1 d . . . . .
H9B H 0.376444 -0.184475 0.840774 0.074 Uiso 1 1 calc R . . . .
C10A C 0.5509(2) 0.0172(3) 0.7000(8) 0.083(2) Uani 1 1 d . . . . .
H10A H 0.542565 -0.016091 0.650317 0.100 Uiso 1 1 calc R . . . .
C10B C 0.40091(16) -0.2760(3) 0.7891(6) 0.0686(16) Uani 1 1 d . . . . .
H10B H 0.426159 -0.257931 0.789412 0.082 Uiso 1 1 calc R . . . .
C11A C 0.5815(2) 0.0020(4) 0.7561(7) 0.082(2) Uani 1 1 d . . . . .
H11A H 0.594574 -0.042381 0.747066 0.099 Uiso 1 1 calc R . . . .
C11B C 0.3938(2) -0.3457(4) 0.7572(7) 0.0777(19) Uani 1 1 d . . . . .
H11B H 0.414211 -0.375973 0.736813 0.093 Uiso 1 1 calc R . . . .
C12A C 0.5939(2) 0.0502(4) 0.8257(8) 0.089(2) Uani 1 1 d . . . . .
H12A H 0.615798 0.039381 0.864635 0.107 Uiso 1 1 calc R . . . .
C12B C 0.3572(2) -0.3708(3) 0.7551(8) 0.085(2) Uani 1 1 d . . . . .
H12B H 0.351927 -0.417725 0.729971 0.102 Uiso 1 1 calc R . . . .
C13A C 0.57507(19) 0.1145(4) 0.8405(6) 0.0734(18) Uani 1 1 d . . . . .
H13A H 0.584141 0.147466 0.889718 0.088 Uiso 1 1 calc R . . . .
C13B C 0.32759(18) -0.3273(3) 0.7899(8) 0.077(2) Uani 1 1 d . . . . .
H13B H 0.302455 -0.345945 0.790630 0.093 Uiso 1 1 calc R . . . .
C14A C 0.51531(14) 0.2223(3) 0.9348(5) 0.0510(12) Uani 1 1 d . . . . .
C14B C 0.31369(17) -0.1819(3) 0.9960(5) 0.0587(13) Uani 1 1 d . . . . .
C15A C 0.49118(19) 0.1712(3) 0.9795(5) 0.0623(15) Uani 1 1 d . . . . .
H15A H 0.480300 0.133883 0.939877 0.075 Uiso 1 1 calc R . . . .
C15B C 0.32542(19) -0.2400(3) 1.0534(6) 0.0669(16) Uani 1 1 d . . . . .
H15B H 0.326341 -0.286645 1.023989 0.080 Uiso 1 1 calc R . . . .
C16A C 0.4833(2) 0.1751(4) 1.0810(6) 0.0735(18) Uani 1 1 d . . . . .
H16A H 0.467493 0.139364 1.110380 0.088 Uiso 1 1 calc R . . . .
C16B C 0.3358(2) -0.2312(4) 1.1524(7) 0.0761(18) Uani 1 1 d . . . . .
H16B H 0.343788 -0.271641 1.190736 0.091 Uiso 1 1 calc R . . . .
C17A C 0.4974(2) 0.2284(4) 1.1405(5) 0.0726(18) Uani 1 1 d . . . . .
H17A H 0.491134 0.230739 1.209931 0.087 Uiso 1 1 calc R . . . .
C17B C 0.3346(2) -0.1644(5) 1.1957(7) 0.088(2) Uani 1 1 d . . . . .
H17B H 0.341690 -0.158229 1.264091 0.106 Uiso 1 1 calc R . . . .
C18A C 0.5211(2) 0.2790(4) 1.0969(5) 0.0709(17) Uani 1 1 d . . . . .
H18A H 0.531388 0.316711 1.136994 0.085 Uiso 1 1 calc R . . . .
C18B C 0.3229(3) -0.1059(4) 1.1390(7) 0.093(2) Uani 1 1 d . . . . .
H18B H 0.321920 -0.059356 1.168817 0.112 Uiso 1 1 calc R . . . .
C19A C 0.52999(17) 0.2755(3) 0.9959(5) 0.0603(14) Uani 1 1 d . . . . .
H19A H 0.546606 0.310511 0.967802 0.072 Uiso 1 1 calc R . . . .
C19B C 0.3126(2) -0.1147(3) 1.0394(6) 0.0724(17) Uani 1 1 d . . . . .
H19B H 0.304672 -0.074192 1.000969 0.087 Uiso 1 1 calc R . . . .
C20A C 0.52615(16) 0.1916(3) 0.5037(5) 0.0539(12) Uani 1 1 d . . . . .
C20B C 0.29588(17) -0.2266(3) 0.5699(5) 0.0600(13) Uani 1 1 d . . . . .
C21A C 0.56320(18) 0.1683(3) 0.5160(6) 0.0687(16) Uani 1 1 d . . . . .
H21A H 0.580451 0.196737 0.554061 0.082 Uiso 1 1 calc R . . . .
C21B C 0.33451(17) -0.2130(3) 0.5771(6) 0.0622(14) Uani 1 1 d . . . . .
H21B H 0.343324 -0.177552 0.623206 0.075 Uiso 1 1 calc R . . . .
C22A C 0.5756(2) 0.1034(4) 0.4733(7) 0.084(2) Uani 1 1 d . . . . .
H22A H 0.601175 0.088189 0.482255 0.101 Uiso 1 1 calc R . . . .
C22B C 0.36064(19) -0.2503(4) 0.5181(7) 0.0740(18) Uani 1 1 d . . . . .
H22B H 0.386927 -0.239326 0.523389 0.089 Uiso 1 1 calc R . . . .
C23A C 0.5510(3) 0.0621(4) 0.4186(7) 0.084(2) Uani 1 1 d . . . . .
H23A H 0.559412 0.017721 0.390544 0.101 Uiso 1 1 calc R . . . .
C23B C 0.3488(2) -0.3024(4) 0.4527(7) 0.082(2) Uani 1 1 d . . . . .
H23B H 0.366760 -0.328372 0.413678 0.098 Uiso 1 1 calc R . . . .
C24A C 0.5144(3) 0.0841(4) 0.4039(7) 0.085(2) Uani 1 1 d . . . . .
H24A H 0.497620 0.055532 0.364688 0.102 Uiso 1 1 calc R . . . .
C24B C 0.3108(2) -0.3171(5) 0.4437(7) 0.091(2) Uani 1 1 d . . . . .
H24B H 0.302290 -0.353088 0.398027 0.109 Uiso 1 1 calc R . . . .
C25A C 0.5019(2) 0.1480(3) 0.4463(6) 0.0673(16) Uani 1 1 d . . . . .
H25A H 0.476284 0.162608 0.436361 0.081 Uiso 1 1 calc R . . . .
C25B C 0.2847(2) -0.2790(4) 0.5019(7) 0.078(2) Uani 1 1 d . . . . .
H25B H 0.258373 -0.289317 0.494604 0.094 Uiso 1 1 calc R . . . .
C26A C 0.48176(17) 0.3134(3) 0.4632(5) 0.0536(12) Uani 1 1 d . . . . .
C26B C 0.23321(17) -0.1374(4) 0.5492(6) 0.0645(15) Uani 1 1 d . . . . .
C27A C 0.5019(2) 0.3472(3) 0.3861(5) 0.0633(15) Uani 1 1 d . . . . .
H27A H 0.528836 0.345791 0.385612 0.076 Uiso 1 1 calc R . . . .
C27B C 0.2517(2) -0.0906(5) 0.4825(7) 0.086(2) Uani 1 1 d . . . . .
H27B H 0.278533 -0.085930 0.485824 0.103 Uiso 1 1 calc R . . . .
C28A C 0.4825(3) 0.3829(3) 0.3102(5) 0.078(2) Uani 1 1 d . . . . .
H28A H 0.496250 0.406961 0.258629 0.094 Uiso 1 1 calc R . . . .
C28B C 0.2317(3) -0.0511(7) 0.4122(8) 0.111(3) Uani 1 1 d . . . . .
H28B H 0.244694 -0.018179 0.369469 0.133 Uiso 1 1 calc R . . . .
C29A C 0.4435(3) 0.3839(4) 0.3089(6) 0.087(2) Uani 1 1 d . . . . .
H29A H 0.430353 0.408249 0.256475 0.104 Uiso 1 1 calc R . . . .
C29B C 0.1927(3) -0.0594(7) 0.4038(8) 0.112(3) Uani 1 1 d . . . . .
H29B H 0.178978 -0.033139 0.354473 0.135 Uiso 1 1 calc R . . . .
C30A C 0.4235(2) 0.3497(4) 0.3830(6) 0.080(2) Uani 1 1 d . . . . .
H30A H 0.396524 0.349362 0.381195 0.095 Uiso 1 1 calc R . . . .
C30B C 0.1741(2) -0.1059(6) 0.4675(8) 0.102(3) Uani 1 1 d . . . . .
H30B H 0.147412 -0.111673 0.461798 0.122 Uiso 1 1 calc R . . . .
C31A C 0.44251(19) 0.3155(3) 0.4610(5) 0.0644(15) Uani 1 1 d . . . . .
H31A H 0.428406 0.293208 0.513417 0.077 Uiso 1 1 calc R . . . .
C31B C 0.1939(2) -0.1446(5) 0.5397(7) 0.082(2) Uani 1 1 d . . . . .
H31B H 0.180540 -0.176323 0.583350 0.099 Uiso 1 1 calc R . . . .
C32A C 0.45231(18) 0.4304(3) 0.6574(5) 0.0592(13) Uani 1 1 d . . . . .
C32B C 0.19335(14) -0.0239(3) 0.7688(5) 0.0517(11) Uani 1 1 d . . . . .
C33A C 0.4736(2) 0.4766(3) 0.5975(5) 0.0714(17) Uani 1 1 d . . . . .
H33A H 0.500588 0.475773 0.601086 0.086 Uiso 1 1 calc R . . . .
C33B C 0.20472(17) 0.0130(3) 0.6827(6) 0.0658(16) Uani 1 1 d . . . . .
H33B H 0.229427 0.005412 0.655969 0.079 Uiso 1 1 calc R . . . .
C34A C 0.4553(4) 0.5245(4) 0.5318(7) 0.100(3) Uani 1 1 d . . . . .
H34A H 0.470045 0.555457 0.490303 0.120 Uiso 1 1 calc R . . . .
C34B C 0.1803(2) 0.0606(4) 0.6360(7) 0.0773(19) Uani 1 1 d . . . . .
H34B H 0.188332 0.085480 0.577257 0.093 Uiso 1 1 calc R . . . .
C35A C 0.4166(4) 0.5271(5) 0.5268(7) 0.115(4) Uani 1 1 d . . . . .
H35A H 0.404425 0.560379 0.482930 0.138 Uiso 1 1 calc R . . . .
C35B C 0.14409(19) 0.0725(3) 0.6737(6) 0.0703(18) Uani 1 1 d . . . . .
H35B H 0.127349 0.105228 0.641210 0.084 Uiso 1 1 calc R . . . .
C36A C 0.3954(3) 0.4818(5) 0.5848(8) 0.097(3) Uani 1 1 d . . . . .
H36A H 0.368480 0.483603 0.580691 0.117 Uiso 1 1 calc R . . . .
C36B C 0.13280(16) 0.0363(3) 0.7586(6) 0.0679(16) Uani 1 1 d . . . . .
H36B H 0.108124 0.044316 0.785298 0.081 Uiso 1 1 calc R . . . .
C37A C 0.4127(2) 0.4325(4) 0.6507(7) 0.0767(19) Uani 1 1 d . . . . .
H37A H 0.397571 0.400847 0.690351 0.092 Uiso 1 1 calc R . . . .
C37B C 0.15690(15) -0.0114(3) 0.8054(6) 0.0609(14) Uani 1 1 d . . . . .
H37B H 0.148527 -0.036342 0.863865 0.073 Uiso 1 1 calc R . . . .
C38A C 0.45249(14) 0.3976(3) 0.8614(5) 0.0519(12) Uani 1 1 d . . . . .
C38B C 0.22377(17) -0.0502(3) 0.9575(5) 0.0571(13) Uani 1 1 d . . . . .
C39A C 0.44485(19) 0.4704(3) 0.8788(6) 0.0667(16) Uani 1 1 d . . . . .
H39A H 0.451702 0.505100 0.829427 0.080 Uiso 1 1 calc R . . . .
C39B C 0.2420(3) 0.0135(5) 0.9746(7) 0.101(3) Uani 1 1 d . . . . .
H39B H 0.254667 0.036912 0.920509 0.122 Uiso 1 1 calc R . . . .
C40A C 0.4277(2) 0.4928(4) 0.9657(6) 0.0746(18) Uani 1 1 d . . . . .
H40A H 0.420517 0.541858 0.973748 0.090 Uiso 1 1 calc R . . . .
C40B C 0.2424(4) 0.0449(5) 1.0694(8) 0.115(4) Uani 1 1 d . . . . .
H40B H 0.254467 0.090321 1.078248 0.138 Uiso 1 1 calc R . . . .
C41A C 0.4208(2) 0.4432(4) 1.0422(6) 0.0750(19) Uani 1 1 d . . . . .
H41A H 0.410696 0.458857 1.104893 0.090 Uiso 1 1 calc R . . . .
C41B C 0.2261(3) 0.0126(5) 1.1489(7) 0.104(3) Uani 1 1 d . . . . .
H41B H 0.226812 0.033405 1.214239 0.125 Uiso 1 1 calc R . . . .
C42A C 0.4286(2) 0.3716(4) 1.0264(6) 0.0758(19) Uani 1 1 d . . . . .
H42A H 0.423325 0.337537 1.077933 0.091 Uiso 1 1 calc R . . . .
C42B C 0.2088(5) -0.0505(8) 1.1315(8) 0.155(6) Uani 1 1 d . . . . .
H42B H 0.197327 -0.074832 1.186695 0.186 Uiso 1 1 calc R . . . .
C43A C 0.44411(17) 0.3487(3) 0.9373(5) 0.0600(14) Uani 1 1 d . . . . .
H43A H 0.449122 0.298795 0.927379 0.072 Uiso 1 1 calc R . . . .
C43B C 0.2067(3) -0.0821(6) 1.0373(8) 0.111(3) Uani 1 1 d . . . . .
H43B H 0.193239 -0.126070 1.028647 0.133 Uiso 1 1 calc R . . . .
N51A N 0.42858(11) 0.2123(2) 0.6944(4) 0.0466(9) Uani 1 1 d . . . . .
N51B N 0.30526(12) -0.0283(2) 0.7334(4) 0.0551(11) Uani 1 1 d . . . . .
N52A N 0.39856(13) 0.1883(3) 0.6829(5) 0.0647(14) Uani 1 1 d . . . . .
N52B N 0.31857(15) 0.0259(3) 0.7089(6) 0.0779(17) Uani 1 1 d . . . . .
O61 O 0.3991(3) 0.0269(5) 0.6786(7) 0.0564(14) Uani 0.562(8) 1 d . U P A 1
O61' O 0.3988(4) 0.0298(7) 0.6462(9) 0.0562(15) Uiso 0.438(8) 1 d . U P A 2
C62 C 0.3904(4) -0.0475(7) 0.6403(12) 0.067(2) Uani 0.562(8) 1 d . U P A 1
H62A H 0.381327 -0.045787 0.569822 0.081 Uiso 0.562(8) 1 calc R . P A 1
H62B H 0.370887 -0.071190 0.682486 0.081 Uiso 0.562(8) 1 calc R . P A 1
C62' C 0.3941(5) -0.0484(9) 0.6854(15) 0.067(2) Uiso 0.438(8) 1 d . U P A 2
H62C H 0.368329 -0.068113 0.673288 0.080 Uiso 0.438(8) 1 calc R . P A 2
H62D H 0.401045 -0.053658 0.757209 0.080 Uiso 0.438(8) 1 calc R . P A 2
C63 C 0.4279(5) -0.0866(9) 0.6475(13) 0.078(3) Uani 0.562(8) 1 d . U P A 1
H63A H 0.432952 -0.103712 0.716869 0.094 Uiso 0.562(8) 1 calc R . P A 1
H63B H 0.429103 -0.128022 0.600497 0.094 Uiso 0.562(8) 1 calc R . P A 1
C63' C 0.4250(6) -0.0806(12) 0.6116(17) 0.079(3) Uiso 0.438(8) 1 d . U P A 2
H63C H 0.439657 -0.118561 0.646766 0.094 Uiso 0.438(8) 1 calc R . P A 2
H63D H 0.412249 -0.102958 0.552908 0.094 Uiso 0.438(8) 1 calc R . P A 2
C64 C 0.4533(4) -0.0313(8) 0.6191(12) 0.073(2) Uani 0.562(8) 1 d . U P A 1
H64A H 0.455809 -0.030043 0.544932 0.088 Uiso 0.562(8) 1 calc R . P A 1
H64B H 0.478661 -0.040476 0.648435 0.088 Uiso 0.562(8) 1 calc R . P A 1
C64' C 0.4515(5) -0.0222(10) 0.5762(16) 0.073(3) Uiso 0.438(8) 1 d . U P A 2
H64C H 0.474130 -0.019518 0.620100 0.087 Uiso 0.438(8) 1 calc R . P A 2
H64D H 0.459833 -0.031594 0.506272 0.087 Uiso 0.438(8) 1 calc R . P A 2
C65 C 0.4384(3) 0.0386(6) 0.6558(13) 0.072(4) Uani 0.562(8) 1 d . U P A 1
H65A H 0.452369 0.054205 0.716783 0.087 Uiso 0.562(8) 1 calc R . P A 1
H65B H 0.441212 0.076244 0.603461 0.087 Uiso 0.562(8) 1 calc R . P A 1
C65' C 0.4298(5) 0.0441(10) 0.5816(17) 0.080(5) Uiso 0.438(8) 1 d . U P A 2
H65C H 0.445588 0.083659 0.608968 0.096 Uiso 0.438(8) 1 calc R . P A 2
H65D H 0.420623 0.058207 0.513966 0.096 Uiso 0.438(8) 1 calc R . P A 2
O71 O 0.3651(5) 0.1125(8) 0.8564(13) 0.069(4) Uani 0.562(8) 1 d . . P A 1
O71' O 0.3685(7) 0.0988(12) 0.844(2) 0.072(7) Uiso 0.438(8) 1 d . . P A 2
C72 C 0.3558(6) 0.0552(7) 0.9217(14) 0.090(5) Uani 0.562(8) 1 d . . P A 1
H72A H 0.368552 0.010026 0.900437 0.108 Uiso 0.562(8) 1 calc R . P A 1
H72B H 0.328045 0.047018 0.923387 0.108 Uiso 0.562(8) 1 calc R . P A 1
C72' C 0.3370(9) 0.0777(19) 0.919(3) 0.124(10) Uiso 0.438(8) 1 d . . P A 2
H72C H 0.312423 0.098131 0.896783 0.148 Uiso 0.438(8) 1 calc R . P A 2
H72D H 0.334518 0.024487 0.921605 0.148 Uiso 0.438(8) 1 calc R . P A 2
C73 C 0.3697(10) 0.0789(11) 1.0198(15) 0.129(8) Uani 0.562(8) 1 d . . P A 1
H73A H 0.395569 0.059819 1.032632 0.154 Uiso 0.562(8) 1 calc R . P A 1
H73B H 0.352621 0.062377 1.074214 0.154 Uiso 0.562(8) 1 calc R . P A 1
C73' C 0.3470(9) 0.106(2) 1.019(3) 0.123(9) Uiso 0.438(8) 1 d . . P A 2
H73C H 0.330530 0.147293 1.037036 0.148 Uiso 0.438(8) 1 calc R . P A 2
H73D H 0.343737 0.067941 1.071185 0.148 Uiso 0.438(8) 1 calc R . P A 2
C74 C 0.3703(8) 0.1607(9) 1.0137(15) 0.104(6) Uani 0.562(8) 1 d . . P A 1
H74A H 0.345068 0.181055 1.030657 0.125 Uiso 0.562(8) 1 calc R . P A 1
H74B H 0.389515 0.181183 1.059799 0.125 Uiso 0.562(8) 1 calc R . P A 1
C74' C 0.3868(12) 0.129(3) 1.014(4) 0.159(15) Uiso 0.438(8) 1 d . . P A 2
H74C H 0.403343 0.092803 1.048095 0.191 Uiso 0.438(8) 1 calc R . P A 2
H74D H 0.390171 0.175844 1.048265 0.191 Uiso 0.438(8) 1 calc R . P A 2
C75 C 0.3802(6) 0.1754(9) 0.9072(13) 0.097(5) Uani 0.562(8) 1 d . . P A 1
H75A H 0.367965 0.220262 0.882924 0.116 Uiso 0.562(8) 1 calc R . P A 1
H75B H 0.408015 0.179277 0.898091 0.116 Uiso 0.562(8) 1 calc R . P A 1
C75' C 0.3968(7) 0.1345(14) 0.9067(19) 0.095(6) Uiso 0.438(8) 1 d . . P A 2
H75C H 0.398532 0.186037 0.887514 0.115 Uiso 0.438(8) 1 calc R . P A 2
H75D H 0.421990 0.112137 0.895011 0.115 Uiso 0.438(8) 1 calc R . P A 2
O81 O 0.3439(5) 0.1170(10) 0.5443(16) 0.065(4) Uani 0.562(8) 1 d . . P A 1
O81' O 0.3501(7) 0.1105(16) 0.529(2) 0.065(6) Uiso 0.438(8) 1 d . . P A 2
C82 C 0.3249(5) 0.0621(9) 0.4787(16) 0.094(5) Uani 0.562(8) 1 d . . P A 1
H82A H 0.340723 0.017968 0.477334 0.113 Uiso 0.562(8) 1 calc R . P A 1
H82B H 0.300121 0.049161 0.508996 0.113 Uiso 0.562(8) 1 calc R . P A 1
C82' C 0.3111(7) 0.0983(16) 0.489(2) 0.102(7) Uiso 0.438(8) 1 d . . P A 2
H82C H 0.292884 0.137009 0.506374 0.123 Uiso 0.438(8) 1 calc R . P A 2
H82D H 0.300554 0.050211 0.505406 0.123 Uiso 0.438(8) 1 calc R . P A 2
C83 C 0.3186(6) 0.0860(11) 0.377(2) 0.105(9) Uani 0.562(8) 1 d . . P A 1
H83A H 0.292863 0.106464 0.367938 0.127 Uiso 0.562(8) 1 calc R . P A 1
H83B H 0.322303 0.046138 0.327848 0.127 Uiso 0.562(8) 1 calc R . P A 1
C83' C 0.3273(8) 0.1041(15) 0.376(2) 0.074(6) Uiso 0.438(8) 1 d . . P A 2
H83C H 0.335231 0.056031 0.351333 0.088 Uiso 0.438(8) 1 calc R . P A 2
H83D H 0.307675 0.123579 0.330227 0.088 Uiso 0.438(8) 1 calc R . P A 2
C84 C 0.3505(7) 0.1461(14) 0.3646(16) 0.082(7) Uani 0.562(8) 1 d . . P A 1
H84A H 0.375103 0.124889 0.344246 0.099 Uiso 0.562(8) 1 calc R . P A 1
H84B H 0.342913 0.183454 0.315323 0.099 Uiso 0.562(8) 1 calc R . P A 1
C84' C 0.3592(11) 0.152(2) 0.381(4) 0.106(14) Uiso 0.438(8) 1 d . . P A 2
H84C H 0.376341 0.144203 0.322630 0.127 Uiso 0.438(8) 1 calc R . P A 2
H84D H 0.350850 0.202770 0.381574 0.127 Uiso 0.438(8) 1 calc R . P A 2
C85 C 0.3521(5) 0.1774(8) 0.4751(14) 0.091(5) Uani 0.562(8) 1 d . . P A 1
H85A H 0.377647 0.197572 0.489133 0.110 Uiso 0.562(8) 1 calc R . P A 1
H85B H 0.333105 0.216281 0.483553 0.110 Uiso 0.562(8) 1 calc R . P A 1
C85' C 0.3757(6) 0.1350(11) 0.4633(16) 0.083(5) Uiso 0.438(8) 1 d . . P A 2
H85C H 0.388614 0.177905 0.491477 0.100 Uiso 0.438(8) 1 calc R . P A 2
H85D H 0.395087 0.097415 0.450551 0.100 Uiso 0.438(8) 1 calc R . P A 2
O91 O 0.3156(3) 0.1846(5) 0.7290(7) 0.0576(14) Uani 0.562(8) 1 d D U P A 1
O91' O 0.3152(4) 0.1841(7) 0.6962(9) 0.0574(15) Uiso 0.438(8) 1 d D U P A 2
C92 C 0.3127(4) 0.2558(7) 0.6794(19) 0.104(7) Uani 0.562(8) 1 d D U P A 1
H92A H 0.331558 0.289674 0.707830 0.125 Uiso 0.562(8) 1 calc R . P A 1
H92B H 0.317270 0.251168 0.606174 0.125 Uiso 0.562(8) 1 calc R . P A 1
C92' C 0.3204(5) 0.2502(10) 0.7617(18) 0.088(5) Uiso 0.438(8) 1 d D U P A 2
H92C H 0.336168 0.238764 0.821350 0.106 Uiso 0.438(8) 1 calc R . P A 2
H92D H 0.332750 0.289575 0.723445 0.106 Uiso 0.438(8) 1 calc R . P A 2
C93 C 0.2745(5) 0.2816(11) 0.6981(19) 0.125(4) Uani 0.562(8) 1 d D U P A 1
H93A H 0.275265 0.329022 0.732319 0.150 Uiso 0.562(8) 1 calc R . P A 1
H93B H 0.260584 0.287289 0.633714 0.150 Uiso 0.562(8) 1 calc R . P A 1
C93' C 0.2817(6) 0.2708(15) 0.792(2) 0.120(8) Uiso 0.438(8) 1 d D U P A 2
H93C H 0.273460 0.243920 0.852553 0.145 Uiso 0.438(8) 1 calc R . P A 2
H93D H 0.279952 0.323264 0.805500 0.145 Uiso 0.438(8) 1 calc R . P A 2
C94 C 0.2558(5) 0.2297(10) 0.7603(19) 0.125(4) Uani 0.562(8) 1 d D U P A 1
H94A H 0.247914 0.252239 0.824493 0.150 Uiso 0.562(8) 1 calc R . P A 1
H94B H 0.232916 0.210945 0.725934 0.150 Uiso 0.562(8) 1 calc R . P A 1
C94' C 0.2595(7) 0.2505(14) 0.704(2) 0.125(4) Uiso 0.438(8) 1 d D U P A 2
H94C H 0.263710 0.284187 0.647005 0.150 Uiso 0.438(8) 1 calc R . P A 2
H94D H 0.232022 0.248118 0.719220 0.150 Uiso 0.438(8) 1 calc R . P A 2
C95 C 0.2817(3) 0.1724(8) 0.779(2) 0.118(8) Uani 0.562(8) 1 d D U P A 1
H95A H 0.286611 0.168865 0.852518 0.142 Uiso 0.562(8) 1 calc R . P A 1
H95B H 0.270533 0.126247 0.756533 0.142 Uiso 0.562(8) 1 calc R . P A 1
C95' C 0.2754(5) 0.1781(10) 0.6823(17) 0.089(5) Uiso 0.438(8) 1 d D U P A 2
H95C H 0.264642 0.141782 0.728993 0.107 Uiso 0.438(8) 1 calc R . P A 2
H95D H 0.269521 0.163350 0.612417 0.107 Uiso 0.438(8) 1 calc R . P A 2

loop_
_atom_site_aniso_label
_atom_site_aniso_U_11
_atom_site_aniso_U_22
_atom_site_aniso_U_33
_atom_site_aniso_U_23
_atom_site_aniso_U_13
_atom_site_aniso_U_12
Co1 0.0385(3) 0.0333(3) 0.0489(4) 0.0004(3) -0.0014(4) -0.0008(3)
Mg1 0.0460(8) 0.0406(8) 0.0911(14) 0.0019(9) 0.0017(10) -0.0061(6)
N1A 0.0451(19) 0.043(2) 0.064(3) -0.001(2) -0.001(2) -0.0065(16)
N1B 0.053(2) 0.046(2) 0.069(3) 0.000(2) 0.010(2) -0.0089(18)
Co2 0.0429(3) 0.0371(3) 0.0592(5) 0.0002(3) 0.0048(4) -0.0038(3)
C2A 0.045(2) 0.055(3) 0.065(3) 0.006(3) -0.006(3) 0.001(2)
C2B 0.056(3) 0.043(3) 0.079(4) 0.004(3) 0.017(3) -0.005(2)
P3A 0.0437(5) 0.0401(6) 0.0542(7) 0.0013(5) -0.0052(6) 0.0037(5)
P3B 0.0488(6) 0.0387(6) 0.0640(8) 0.0025(6) 0.0046(6) -0.0011(5)
C4A 0.046(2) 0.047(2) 0.058(3) 0.003(2) 0.001(2) -0.007(2)
C4B 0.059(3) 0.051(3) 0.073(4) -0.009(3) 0.009(3) -0.011(2)
P5A 0.0429(5) 0.0392(5) 0.0507(6) 0.0011(5) 0.0013(5) -0.0008(4)
P5B 0.0494(6) 0.0476(6) 0.0613(8) -0.0048(6) 0.0065(6) -0.0080(5)
C6A 0.050(2) 0.042(2) 0.063(3) -0.004(2) -0.001(2) -0.0098(19)
C6B 0.048(2) 0.048(3) 0.076(4) -0.002(3) 0.011(3) -0.002(2)
P7A 0.0462(5) 0.0348(5) 0.0517(6) -0.0017(5) -0.0032(5) -0.0009(4)
P7B 0.0452(6) 0.0417(6) 0.0624(8) 0.0000(6) 0.0075(6) -0.0012(5)
C8A 0.057(3) 0.048(3) 0.053(3) 0.003(2) 0.000(3) 0.005(2)
C8B 0.055(3) 0.046(3) 0.062(3) 0.002(2) 0.003(3) 0.002(2)
C9A 0.074(3) 0.041(3) 0.083(4) 0.004(3) -0.010(4) 0.005(2)
C9B 0.060(3) 0.047(3) 0.077(4) 0.000(3) -0.001(3) 0.003(2)
C10A 0.103(5) 0.047(3) 0.101(5) -0.008(4) -0.006(5) 0.009(3)
C10B 0.052(3) 0.063(3) 0.090(5) 0.000(3) 0.005(3) 0.007(2)
C11A 0.093(5) 0.056(3) 0.098(5) 0.008(4) 0.009(5) 0.028(3)
C11B 0.071(4) 0.061(3) 0.101(5) -0.001(4) 0.010(4) 0.020(3)
C12A 0.085(4) 0.076(4) 0.107(6) 0.006(5) -0.008(5) 0.038(4)
C12B 0.081(4) 0.042(3) 0.132(7) -0.017(4) 0.017(5) 0.006(3)
C13A 0.068(3) 0.070(4) 0.083(5) -0.008(3) -0.016(4) 0.026(3)
C13B 0.063(3) 0.046(3) 0.124(7) -0.008(4) 0.020(4) -0.003(2)
C14A 0.048(2) 0.047(3) 0.058(3) 0.005(2) -0.009(2) 0.013(2)
C14B 0.060(3) 0.049(3) 0.067(4) 0.002(3) 0.000(3) -0.006(2)
C15A 0.070(3) 0.047(3) 0.070(4) 0.002(3) 0.004(3) 0.009(3)
C15B 0.073(4) 0.054(3) 0.074(4) 0.011(3) 0.003(3) 0.004(3)
C16A 0.091(4) 0.056(3) 0.074(4) 0.014(3) 0.018(4) 0.019(3)
C16B 0.078(4) 0.071(4) 0.079(4) 0.011(4) -0.012(4) 0.005(3)
C17A 0.095(5) 0.071(4) 0.052(3) 0.004(3) -0.002(4) 0.027(4)
C17B 0.102(5) 0.088(5) 0.075(5) -0.004(4) -0.018(5) -0.005(4)
C18A 0.081(4) 0.074(4) 0.058(4) -0.012(3) -0.014(3) 0.011(3)
C18B 0.123(6) 0.067(4) 0.090(6) -0.011(4) -0.014(5) -0.001(4)
C19A 0.059(3) 0.060(3) 0.062(3) -0.004(3) -0.010(3) 0.004(3)
C19B 0.089(4) 0.052(3) 0.077(4) -0.005(3) -0.007(4) 0.001(3)
C20A 0.057(3) 0.047(3) 0.057(3) -0.001(2) 0.003(3) -0.003(2)
C20B 0.060(3) 0.048(3) 0.073(4) -0.003(3) 0.007(3) 0.000(2)
C21A 0.063(3) 0.053(3) 0.090(5) -0.006(3) 0.012(4) 0.009(3)
C21B 0.060(3) 0.057(3) 0.070(4) -0.002(3) 0.009(3) -0.002(2)
C22A 0.082(4) 0.066(4) 0.104(6) 0.008(4) 0.026(5) 0.020(4)
C22B 0.059(3) 0.071(4) 0.092(5) 0.001(4) 0.019(4) 0.001(3)
C23A 0.112(6) 0.053(3) 0.088(5) -0.009(4) 0.012(5) 0.012(4)
C23B 0.075(4) 0.076(4) 0.094(5) -0.009(4) 0.033(4) 0.000(3)
C24A 0.112(6) 0.060(4) 0.083(5) -0.020(4) 0.000(5) -0.006(4)
C24B 0.093(5) 0.090(5) 0.090(6) -0.038(5) 0.022(5) -0.003(4)
C25A 0.077(4) 0.054(3) 0.071(4) -0.012(3) 0.000(3) 0.004(3)
C25B 0.065(3) 0.081(4) 0.089(5) -0.029(4) 0.009(4) -0.009(3)
C26A 0.065(3) 0.042(2) 0.054(3) 0.001(2) 0.000(3) 0.003(2)
C26B 0.057(3) 0.067(4) 0.069(4) -0.010(3) 0.002(3) -0.002(3)
C27A 0.083(4) 0.051(3) 0.055(3) -0.002(2) 0.006(3) 0.008(3)
C27B 0.072(4) 0.103(6) 0.082(5) 0.015(4) -0.004(4) -0.007(4)
C28A 0.127(6) 0.054(3) 0.054(3) 0.005(3) 0.010(4) 0.011(4)
C28B 0.098(6) 0.137(9) 0.097(7) 0.046(7) -0.014(5) 0.005(6)
C29A 0.116(6) 0.080(5) 0.064(4) 0.000(4) -0.024(5) 0.026(4)
C29B 0.097(6) 0.165(10) 0.075(5) 0.024(6) -0.009(5) 0.031(7)
C30A 0.083(4) 0.086(5) 0.070(4) -0.002(4) -0.019(4) 0.021(4)
C30B 0.065(4) 0.153(9) 0.087(6) -0.007(6) -0.005(4) 0.010(5)
C31A 0.068(3) 0.062(3) 0.063(4) 0.002(3) -0.014(3) 0.006(3)
C31B 0.061(3) 0.107(6) 0.079(5) -0.007(4) 0.004(4) 0.002(4)
C32A 0.076(3) 0.042(2) 0.059(3) -0.002(2) -0.001(3) 0.006(2)
C32B 0.047(2) 0.042(2) 0.066(3) -0.006(2) -0.003(3) -0.0049(19)
C33A 0.105(5) 0.046(3) 0.062(3) 0.001(3) 0.000(4) 0.007(3)
C33B 0.058(3) 0.055(3) 0.084(5) 0.005(3) 0.008(3) -0.001(2)
C34A 0.176(10) 0.055(4) 0.071(4) 0.015(3) -0.002(6) 0.030(5)
C34B 0.081(4) 0.062(4) 0.089(5) 0.017(4) -0.004(4) 0.003(3)
C35A 0.194(12) 0.073(5) 0.077(5) -0.001(4) -0.043(7) 0.057(6)
C35B 0.069(3) 0.053(3) 0.089(5) -0.002(3) -0.023(4) 0.006(3)
C36A 0.109(6) 0.082(5) 0.101(6) -0.023(5) -0.043(6) 0.042(5)
C36B 0.050(3) 0.065(3) 0.089(5) -0.016(4) -0.005(3) 0.005(2)
C37A 0.084(4) 0.063(3) 0.084(5) -0.007(4) -0.022(4) 0.017(3)
C37B 0.048(2) 0.058(3) 0.076(4) -0.007(3) 0.002(3) 0.001(2)
C38A 0.047(2) 0.047(3) 0.061(3) -0.008(2) -0.007(2) 0.007(2)
C38B 0.058(3) 0.051(3) 0.062(3) -0.003(2) 0.007(3) 0.007(2)
C39A 0.075(4) 0.046(3) 0.079(4) -0.013(3) 0.006(3) -0.006(3)
C39B 0.149(8) 0.073(5) 0.082(5) -0.014(4) 0.017(6) -0.019(5)
C40A 0.076(4) 0.068(4) 0.079(5) -0.028(4) 0.003(4) 0.004(3)
C40B 0.188(11) 0.067(4) 0.089(6) -0.022(5) -0.001(7) -0.003(6)
C41A 0.075(4) 0.091(5) 0.059(4) -0.018(3) -0.011(3) 0.026(4)
C41B 0.146(8) 0.096(6) 0.071(5) -0.013(5) -0.014(6) 0.039(6)
C42A 0.083(4) 0.088(4) 0.057(4) 0.010(3) 0.008(3) 0.029(4)
C42B 0.257(18) 0.141(10) 0.066(6) -0.017(6) 0.041(8) -0.051(11)
C43A 0.063(3) 0.056(3) 0.061(3) 0.003(3) 0.000(3) 0.016(3)
C43B 0.148(9) 0.110(7) 0.075(5) -0.010(5) 0.031(6) -0.042(6)
N51A 0.0442(19) 0.0358(17) 0.060(2) -0.0003(18) 0.001(2) -0.0020(15)
N51B 0.047(2) 0.045(2) 0.073(3) 0.001(2) 0.001(2) -0.0071(17)
N52A 0.047(2) 0.054(2) 0.093(4) -0.004(3) 0.000(2) -0.0070(19)
N52B 0.067(3) 0.048(2) 0.119(5) 0.007(3) 0.005(4) -0.016(2)
O61 0.058(2) 0.053(2) 0.058(3) -0.002(2) 0.001(2) 0.0023(19)
C62 0.070(3) 0.063(3) 0.069(3) -0.001(2) 0.000(2) 0.000(2)
C63 0.082(3) 0.075(3) 0.078(4) -0.002(2) -0.001(2) 0.004(2)
C64 0.073(3) 0.072(3) 0.075(3) -0.001(2) 0.001(2) 0.003(2)
C65 0.061(6) 0.047(5) 0.109(11) -0.005(6) 0.016(7) 0.004(4)
O71 0.076(7) 0.052(6) 0.079(8) -0.006(5) 0.019(5) 0.007(5)
C72 0.114(12) 0.059(7) 0.098(11) 0.024(7) -0.018(10) 0.002(8)
C73 0.22(3) 0.087(12) 0.082(11) 0.010(9) -0.027(14) 0.038(15)
C74 0.147(16) 0.079(10) 0.086(10) -0.013(8) -0.009(11) 0.025(11)
C75 0.119(12) 0.082(9) 0.089(10) -0.012(8) -0.014(10) -0.017(9)
O81 0.059(7) 0.057(6) 0.081(10) -0.003(6) 0.006(6) 0.001(5)
C82 0.083(9) 0.079(9) 0.121(14) -0.011(9) -0.022(10) -0.012(8)
C83 0.101(13) 0.070(11) 0.145(19) -0.032(11) -0.059(14) 0.000(9)
C84 0.081(12) 0.101(14) 0.064(9) 0.004(8) -0.011(9) 0.056(11)
C85 0.111(11) 0.062(7) 0.101(11) 0.015(7) -0.014(9) 0.005(7)
O91 0.056(2) 0.056(2) 0.061(3) -0.002(2) 0.003(2) 0.0026(19)
C92 0.070(7) 0.062(7) 0.18(2) 0.013(10) 0.003(10) 0.009(6)
C93 0.124(5) 0.124(5) 0.126(5) 0.000(3) 0.000(3) 0.002(2)
C94 0.123(5) 0.127(5) 0.125(5) 0.002(2) 0.002(2) 0.004(2)
C95 0.050(6) 0.096(10) 0.21(3) 0.040(13) 0.038(10) 0.012(6)

loop_
_atom_type_symbol
_atom_type_description
_atom_type_scat_dispersion_real
_atom_type_scat_dispersion_imag
_atom_type_scat_source
C C 0.0181 0.0091 'International Tables Vol C Tables 4.2.6.8 and 6.1.1.4'
H H 0.0000 0.0000 'International Tables Vol C Tables 4.2.6.8 and 6.1.1.4'
Co Co -2.3653 3.6143 'International Tables Vol C Tables 4.2.6.8 and 6.1.1.4'
Mg Mg 0.1719 0.1771 'International Tables Vol C Tables 4.2.6.8 and 6.1.1.4'
N N 0.0311 0.0180 'International Tables Vol C Tables 4.2.6.8 and 6.1.1.4'
O O 0.0492 0.0322 'International Tables Vol C Tables 4.2.6.8 and 6.1.1.4'
P P 0.2955 0.4335 'International Tables Vol C Tables 4.2.6.8 and 6.1.1.4'

loop_
_exptl_crystal_face_index_h
_exptl_crystal_face_index_k
_exptl_crystal_face_index_l
_exptl_crystal_face_perp_dist
-3 1 -5 0.1403
-2 -5 -1 0.1803
-5 -2 -1 0.1687
4 5 1 0.1760
5 -2 0 0.1209
-5 2 0 0.1385
5 2 -1 0.1114
-5 -1 -1 0.1601
0 0 1 0.0824
1 1 -5 0.1459
5 2 1 0.1301
-5 -1 0 0.1440

loop_
_geom_angle_atom_site_label_1
_geom_angle_atom_site_label_2
_geom_angle_atom_site_label_3
_geom_angle
P5A Co1 P3A 95.83(6)
P5A Co1 P7A 93.43(6)
P7A Co1 P3A 96.78(6)
N51A Co1 P3A 127.63(16)
N51A Co1 P5A 118.87(18)
N51A Co1 P7A 117.06(14)
N52A Mg1 O61 92.0(3)
N52A Mg1 O61' 90.3(4)
N52A Mg1 O71 87.8(5)
N52A Mg1 O81' 90.1(8)
N52A Mg1 O91 90.9(3)
N52A Mg1 O91' 90.5(4)
N52B Mg1 N52A 178.2(3)
N52B Mg1 O61 87.1(3)
N52B Mg1 O61' 89.2(4)
N52B Mg1 O71 90.6(5)
N52B Mg1 O81' 91.6(8)
N52B Mg1 O91 89.8(3)
N52B Mg1 O91' 90.5(4)
O61 Mg1 O71 92.7(5)
O61 Mg1 O91 172.4(4)
O61' Mg1 O81' 78.9(7)
O71' Mg1 N52A 90.2(8)
O71' Mg1 N52B 88.1(8)
O71' Mg1 O61' 96.7(7)
O71' Mg1 O81' 175.6(9)
O71' Mg1 O91' 99.8(7)
O81 Mg1 N52A 92.2(5)
O81 Mg1 N52B 89.5(6)
O81 Mg1 O61 97.8(6)
O81 Mg1 O71 169.5(7)
O81 Mg1 O91 89.1(6)
O91 Mg1 O71 80.4(5)
O91' Mg1 O61' 163.5(5)
O91' Mg1 O81' 84.6(7)
C2A N1A C4A 114.2(4)
C2A N1A C6A 114.4(5)
C6A N1A C4A 115.5(4)
C2B N1B C6B 114.8(5)
C4B N1B C2B 115.1(5)
C4B N1B C6B 114.5(5)
P5B Co2 P3B 93.41(6)
P7B Co2 P3B 97.19(6)
P7B Co2 P5B 96.27(6)
N51B Co2 P3B 130.21(17)
N51B Co2 P5B 118.95(19)
N51B Co2 P7B 113.95(16)
N1A C2A P3A 115.2(3)
N1B C2B P3B 115.8(4)
C2A P3A Co1 108.50(18)
C8A P3A Co1 124.59(19)
C8A P3A C2A 98.1(2)
C14A P3A Co1 121.06(16)
C14A P3A C2A 103.6(3)
C14A P3A C8A 97.1(2)
C2B P3B Co2 106.9(2)
C8B P3B Co2 121.0(2)
C8B P3B C2B 103.7(2)
C8B P3B C14B 96.9(3)
C14B P3B Co2 125.47(19)
C14B P3B C2B 99.2(3)
N1A C4A P5A 114.8(4)
N1B C4B P5B 114.8(4)
C4A P5A Co1 108.97(19)
C20A P5A Co1 121.26(19)
C20A P5A C4A 104.3(2)
C26A P5A Co1 118.4(2)
C26A P5A C4A 102.7(3)
C26A P5A C20A 98.8(3)
C4B P5B Co2 108.7(2)
C20B P5B Co2 122.6(2)
C20B P5B C4B 102.4(3)
C26B P5B Co2 118.1(2)
C26B P5B C4B 104.9(3)
C26B P5B C20B 97.9(3)
N1A C6A P7A 115.0(3)
N1B C6B P7B 114.1(3)
C6A P7A Co1 108.39(16)
C32A P7A Co1 119.7(2)
C32A P7A C6A 103.6(3)
C32A P7A C38A 97.7(3)
C38A P7A Co1 122.47(18)
C38A P7A C6A 102.3(3)
C6B P7B Co2 109.30(18)
C32B P7B Co2 121.1(2)
C32B P7B C6B 102.2(2)
C38B P7B Co2 119.3(2)
C38B P7B C6B 105.1(3)
C38B P7B C32B 97.4(3)
C9A C8A P3A 119.2(4)
C13A C8A P3A 123.0(5)
C13A C8A C9A 117.7(5)
C9B C8B P3B 116.0(4)
C13B C8B P3B 126.6(4)
C13B C8B C9B 117.2(5)
C8A C9A C10A 120.4(6)
C10B C9B C8B 121.6(5)
C11A C10A C9A 120.4(8)
C11B C10B C9B 120.0(6)
C10A C11A C12A 119.9(6)
C12B C11B C10B 119.5(6)
C11A C12A C13A 120.8(7)
C11B C12B C13B 120.0(6)
C8A C13A C12A 120.8(7)
C8B C13B C12B 121.6(6)
C15A C14A P3A 116.3(5)
C19A C14A P3A 125.6(5)
C19A C14A C15A 117.5(6)
C15B C14B P3B 122.6(5)
C19B C14B P3B 118.5(5)
C19B C14B C15B 118.9(7)
C16A C15A C14A 119.9(7)
C16B C15B C14B 121.0(7)
C17A C16A C15A 122.3(7)
C17B C16B C15B 120.2(7)
C16A C17A C18A 118.0(7)
C16B C17B C18B 119.4(8)
C19A C18A C17A 120.8(7)
C19B C18B C17B 120.5(8)
C14A C19A C18A 121.5(7)
C14B C19B C18B 120.1(7)
C21A C20A P5A 124.9(5)
C21A C20A C25A 117.4(6)
C25A C20A P5A 117.1(4)
C21B C20B P5B 119.2(5)
C25B C20B P5B 123.9(5)
C25B C20B C21B 116.9(6)
C20A C21A C22A 121.0(7)
C20B C21B C22B 121.3(6)
C23A C22A C21A 119.9(7)
C23B C22B C21B 120.5(6)
C24A C23A C22A 120.5(7)
C22B C23B C24B 119.7(7)
C23A C24A C25A 119.9(7)
C23B C24B C25B 119.7(7)
C24A C25A C20A 121.3(7)
C20B C25B C24B 122.0(7)
C27A C26A P5A 123.7(5)
C31A C26A P5A 117.6(5)
C31A C26A C27A 118.6(6)
C27B C26B P5B 115.8(5)
C31B C26B P5B 126.3(6)
C31B C26B C27B 117.6(7)
C28A C27A C26A 120.0(7)
C28B C27B C26B 121.4(8)
C29A C28A C27A 120.5(7)
C27B C28B C29B 120.0(10)
C30A C29A C28A 120.0(7)
C30B C29B C28B 119.6(9)
C29A C30A C31A 120.2(7)
C29B C30B C31B 120.8(8)
C26A C31A C30A 120.7(7)
C30B C31B C26B 120.7(8)
C33A C32A P7A 123.7(5)
C33A C32A C37A 119.1(6)
C37A C32A P7A 117.2(5)
C33B C32B P7B 118.5(4)
C33B C32B C37B 118.1(6)
C37B C32B P7B 123.5(5)
C32A C33A C34A 119.9(8)
C34B C33B C32B 120.3(6)
C35A C34A C33A 120.8(9)
C33B C34B C35B 120.8(7)
C36A C35A C34A 119.7(8)
C36B C35B C34B 119.1(6)
C35A C36A C37A 121.2(9)
C35B C36B C37B 120.5(6)
C32A C37A C36A 119.3(8)
C36B C37B C32B 121.2(7)
C39A C38A P7A 123.5(5)
C43A C38A P7A 118.5(4)
C43A C38A C39A 118.0(6)
C39B C38B P7B 116.0(6)
C43B C38B P7B 126.9(6)
C43B C38B C39B 117.1(8)
C40A C39A C38A 121.3(7)
C38B C39B C40B 121.3(9)
C39A C40A C41A 119.6(6)
C41B C40B C39B 121.5(9)
C42A C41A C40A 119.4(7)
C42B C41B C40B 116.6(9)
C43A C42A C41A 120.9(7)
C41B C42B C43B 123.3(11)
C42A C43A C38A 120.6(6)
C38B C43B C42B 120.1(10)
N52A N51A Co1 175.4(5)
N52B N51B Co2 174.3(5)
N51A N52A Mg1 153.7(5)
N51B N52B Mg1 159.6(5)
C62 O61 Mg1 123.4(8)
C65 O61 Mg1 125.4(7)
C65 O61 C62 105.3(9)
C62' O61' Mg1 117.5(10)
C65' O61' Mg1 124.9(11)
C65' O61' C62' 117.6(13)
O61 C62 C63 104.0(11)
O61' C62' C63' 94.1(14)
C64 C63 C62 100.7(12)
C64' C63' C62' 110.4(17)
C63 C64 C65 109.0(12)
C65' C64' C63' 105.6(16)
O61 C65 C64 106.1(10)
O61' C65' C64' 106.1(15)
C72 O71 Mg1 123.6(12)
C72 O71 C75 113.8(16)
C75 O71 Mg1 122.5(12)
C72' O71' Mg1 121.5(19)
C75' O71' Mg1 130.1(19)
C75' O71' C72' 104(2)
O71 C72 C73 104.2(15)
C73' C72' O71' 109(2)
C72 C73 C74 104.9(14)
C74' C73' C72' 107(3)
C75 C74 C73 103.8(16)
C73' C74' C75' 107(3)
O71 C75 C74 102.1(15)
O71' C75' C74' 111(3)
C82 O81 Mg1 127.9(14)
C85 O81 Mg1 128.1(13)
C85 O81 C82 103.9(16)
C82' O81' Mg1 117.8(18)
C85' O81' Mg1 125(2)
C85' O81' C82' 116(2)
C83 C82 O81 114.1(16)
O81' C82' C83' 90(2)
C82 C83 C84 101.6(15)
C84' C83' C82' 106(3)
C85 C84 C83 101.1(17)
C85' C84' C83' 104(3)
O81 C85 C84 106.9(15)
C84' C85' O81' 110(3)
C92 O91 Mg1 123.5(8)
C95 O91 Mg1 127.2(8)
C95 O91 C92 107.4(11)
C92' O91' Mg1 118.4(10)
C95' O91' Mg1 131.7(11)
C95' O91' C92' 104.9(14)
C93 C92 O91 106.5(11)
C93' C92' O91' 104.9(13)
C94 C93 C92 107.6(10)
C94' C93' C92' 102.1(15)
C95 C94 C93 108.2(10)
C93' C94' C95' 100.7(15)
O91 C95 C94 110.2(11)
O91' C95' C94' 106.1(14)

loop_
_geom_bond_atom_site_label_1
_geom_bond_atom_site_label_2
_geom_bond_distance
Co1 P3A 2.1266(15)
Co1 P5A 2.1209(15)
Co1 P7A 2.1232(13)
Co1 N51A 1.706(4)
Mg1 N52A 2.070(5)
Mg1 N52B 2.067(5)
Mg1 O61 2.088(10)
Mg1 O61' 2.129(13)
Mg1 O71 2.176(18)
Mg1 O71' 2.04(3)
Mg1 O81 2.06(2)
Mg1 O81' 2.21(3)
Mg1 O91 2.120(10)
Mg1 O91' 2.070(14)
N1A C2A 1.452(7)
N1A C4A 1.459(8)
N1A C6A 1.454(7)
N1B C2B 1.455(8)
N1B C4B 1.446(9)
N1B C6B 1.461(7)
Co2 P3B 2.1339(16)
Co2 P5B 2.1173(17)
Co2 P7B 2.1101(15)
Co2 N51B 1.706(4)
C2A P3A 1.892(5)
C2B P3B 1.896(5)
P3A C8A 1.859(5)
P3A C14A 1.858(6)
P3B C8B 1.847(5)
P3B C14B 1.873(7)
C4A P5A 1.893(5)
C4B P5B 1.897(6)
P5A C20A 1.842(6)
P5A C26A 1.842(6)
P5B C20B 1.842(6)
P5B C26B 1.832(7)
C6A P7A 1.885(5)
C6B P7B 1.886(5)
P7A C32A 1.841(6)
P7A C38A 1.847(6)
P7B C32B 1.843(6)
P7B C38B 1.843(7)
C8A C9A 1.387(9)
C8A C13A 1.373(8)
C8B C9B 1.393(8)
C8B C13B 1.381(8)
C9A C10A 1.397(9)
C9B C10B 1.382(8)
C10A C11A 1.342(12)
C10B C11B 1.382(10)
C11A C12A 1.356(13)
C11B C12B 1.373(10)
C12A C13A 1.378(9)
C12B C13B 1.396(9)
C14A C15A 1.405(9)
C14A C19A 1.377(9)
C14B C15B 1.382(9)
C14B C19B 1.373(9)
C15A C16A 1.378(11)
C15B C16B 1.374(12)
C16A C17A 1.357(11)
C16B C17B 1.365(11)
C17A C18A 1.384(11)
C17B C18B 1.382(12)
C18A C19A 1.380(10)
C18B C19B 1.382(13)
C20A C21A 1.384(8)
C20A C25A 1.401(9)
C20B C21B 1.387(8)
C20B C25B 1.385(10)
C21A C22A 1.400(10)
C21B C22B 1.392(9)
C22A C23A 1.366(12)
C22B C23B 1.365(12)
C23A C24A 1.364(12)
C23B C24B 1.370(11)
C24A C25A 1.385(10)
C24B C25B 1.393(10)
C26A C27A 1.394(9)
C26A C31A 1.383(9)
C26B C27B 1.400(11)
C26B C31B 1.396(9)
C27A C28A 1.387(10)
C27B C28B 1.380(12)
C28A C29A 1.373(12)
C28B C29B 1.385(14)
C29A C30A 1.365(12)
C29B C30B 1.373(15)
C30A C31A 1.386(10)
C30B C31B 1.385(13)
C32A C33A 1.390(10)
C32A C37A 1.399(10)
C32B C33B 1.392(9)
C32B C37B 1.392(8)
C33A C34A 1.401(11)
C33B C34B 1.379(9)
C34A C35A 1.368(16)
C34B C35B 1.387(10)
C35A C36A 1.362(16)
C35B C36B 1.371(11)
C36A C37A 1.404(11)
C36B C37B 1.375(9)
C38A C39A 1.395(8)
C38A C43A 1.389(9)
C38B C39B 1.364(10)
C38B C43B 1.355(11)
C39A C40A 1.367(10)
C39B C40B 1.388(13)
C40A C41A 1.392(11)
C40B C41B 1.344(15)
C41A C42A 1.372(10)
C41B C42B 1.338(16)
C42A C43A 1.371(10)
C42B C43B 1.383(15)
N51A N52A 1.157(6)
N51B N52B 1.156(7)
O61 C62 1.501(16)
O61 C65 1.434(15)
O61' C62' 1.55(2)
O61' C65' 1.41(2)
C62 C63 1.51(2)
C62' C63' 1.58(3)
C63 C64 1.41(2)
C63' C64' 1.50(3)
C64 C65 1.479(18)
C64' C65' 1.45(3)
O71 C72 1.41(2)
O71 C75 1.45(2)
O71' C72' 1.54(4)
O71' C75' 1.46(4)
C72 C73 1.46(3)
C72' C73' 1.48(5)
C73 C74 1.52(3)
C73' C74' 1.47(5)
C74 C75 1.48(3)
C74' C75' 1.48(5)
O81 C82 1.50(2)
O81 C85 1.48(2)
O81' C82' 1.49(4)
O81' C85' 1.33(3)
C82 C83 1.44(3)
C82' C83' 1.61(4)
C83 C84 1.59(4)
C83' C84' 1.43(5)
C84 C85 1.58(3)
C84' C85' 1.28(4)
O91 C92 1.478(15)
O91 C95 1.385(15)
O91' C92' 1.51(2)
O91' C95' 1.419(19)
C92 C93 1.449(18)
C92' C93' 1.47(2)
C93 C94 1.43(2)
C93' C94' 1.46(3)
C94 C95 1.421(18)
C94' C95' 1.48(2)

loop_
_exptl_oxdiff_crystal_face_indexfrac_h
_exptl_oxdiff_crystal_face_indexfrac_k
_exptl_oxdiff_crystal_face_indexfrac_l
_exptl_oxdiff_crystal_face_x
_exptl_oxdiff_crystal_face_y
_exptl_oxdiff_crystal_face_z
-3.0087 0.9985 -4.9941 -0.2097 -0.4752 -0.2997
-1.9986 -4.9975 -1.0002 0.0619 0.1399 -0.4127
-4.9989 -1.9996 -0.9989 0.1412 -0.0769 -0.2510
3.9978 4.9978 0.9999 -0.1350 -0.0972 0.4347
4.9990 -1.9982 -0.0012 -0.1626 0.2085 -0.0749
-4.9990 1.9982 0.0012 0.1626 -0.2085 0.0749
4.9951 1.9994 -0.9990 -0.2649 -0.0673 0.1184
-4.9994 -1.0002 -0.9986 0.1311 -0.1278 -0.1861
0.0019 0.0001 0.9990 0.0619 0.0721 0.0663
0.9897 0.9990 -4.9947 -0.3560 -0.3899 -0.2557
4.9989 1.9996 0.9989 -0.1412 0.0769 0.2510
-4.9975 -1.0001 0.0003 0.1929 -0.0557 -0.1198
